data_4081052
loop_
_publ_author_name
'Mansell, Stephen M.'
'Farnaby, Joy H.'
'Germeroth, Anne I.'
'Arnold, Polly L.'

_publ_section_title
;
 Thermally Stable Uranium Dinitrogen Complex with Siloxide Supporting
 Ligands
;
_journal_issue 15
_journal_name_full Organometallics
_journal_page_first 4214
_journal_paper_doi 10.1021/om4003957
_journal_volume 32
_journal_year 2013
_chemical_formula_moiety 'C162 H198 N2 O6 Si6 U2'
_chemical_formula_sum 'C162 H198 N2 O6 Si6 U2'
_chemical_formula_weight 2913.82
_chemical_name_systematic
;
 ?
;
_space_group_IT_number 2
_symmetry_cell_setting triclinic
_symmetry_space_group_name_Hall '-P 1'
_symmetry_space_group_name_H-M 'P -1'
_atom_sites_solution_hydrogens geom
_atom_sites_solution_primary direct
_atom_sites_solution_secondary difmap
_audit_creation_method SHELXL-97
_cell_angle_alpha 109.763(2)
_cell_angle_beta 92.606(2)
_cell_angle_gamma 118.253(2)
_cell_formula_units_Z 1
_cell_length_a 16.9787(4)
_cell_length_b 17.1215(4)
_cell_length_c 17.9145(4)
_cell_measurement_reflns_used 16227
_cell_measurement_temperature 170(2)
_cell_measurement_theta_max 30.0764
_cell_measurement_theta_min 2.9538
_cell_volume 4182.4(2)
_computing_cell_refinement
;
CrysAlisPro, Agilent Technologies,
Version 1.171.35.19 (release 27-10-2011 CrysAlis171 .NET)
(compiled Oct 27 2011,15:02:11)
;
_computing_data_collection
;
CrysAlisPro, Agilent Technologies,
Version 1.171.35.19 (release 27-10-2011 CrysAlis171 .NET)
(compiled Oct 27 2011,15:02:11)
;
_computing_data_reduction
;
CrysAlisPro, Agilent Technologies,
Version 1.171.35.19 (release 27-10-2011 CrysAlis171 .NET)
(compiled Oct 27 2011,15:02:11)
;
_computing_structure_refinement 'SHELXL-97 (Sheldrick, 2008)'
_computing_structure_solution SHELXS
_diffrn_ambient_temperature 170(2)
_diffrn_detector_area_resol_mean 16.1042
_diffrn_measured_fraction_theta_full 0.998
_diffrn_measured_fraction_theta_max 0.998
_diffrn_measurement_device_type 'Xcalibur, Eos'
_diffrn_measurement_method 'omega scans'
_diffrn_radiation_monochromator graphite
_diffrn_radiation_source 'Enhance (Mo) X-ray Source'
_diffrn_radiation_type MoK\a
_diffrn_radiation_wavelength 0.71073
_diffrn_reflns_av_R_equivalents 0.0748
_diffrn_reflns_av_sigmaI/netI 0.0914
_diffrn_reflns_limit_h_max 22
_diffrn_reflns_limit_h_min -22
_diffrn_reflns_limit_k_max 22
_diffrn_reflns_limit_k_min -22
_diffrn_reflns_limit_l_max 23
_diffrn_reflns_limit_l_min -23
_diffrn_reflns_number 68021
_diffrn_reflns_theta_full 27.50
_diffrn_reflns_theta_max 27.50
_diffrn_reflns_theta_min 2.96
_diffrn_standards_number 0
_exptl_absorpt_coefficient_mu 2.025
_exptl_absorpt_correction_T_max 1.00000
_exptl_absorpt_correction_T_min 0.90593
_exptl_absorpt_correction_type multi-scan
_exptl_absorpt_process_details
;
CrysAlisPro, Agilent Technologies,
Version 1.171.35.19 (release 27-10-2011 CrysAlis171 .NET)
(compiled Oct 27 2011,15:02:11)
Empirical absorption correction using spherical harmonics,
 implemented in SCALE3 ABSPACK scaling algorithm.
;
_exptl_crystal_colour Red
_exptl_crystal_density_diffrn 1.157
_exptl_crystal_density_method 'not measured'
_exptl_crystal_description Block
_exptl_crystal_F_000 1500
_exptl_crystal_size_max 0.4617
_exptl_crystal_size_mid 0.1772
_exptl_crystal_size_min 0.0913
_platon_squeeze_details
;
;
_refine_diff_density_max 7.487
_refine_diff_density_min -2.849
_refine_diff_density_rms 0.133
_refine_ls_extinction_method none
_refine_ls_goodness_of_fit_ref 1.089
_refine_ls_hydrogen_treatment constr
_refine_ls_matrix_type full
_refine_ls_number_parameters 829
_refine_ls_number_reflns 19185
_refine_ls_number_restraints 0
_refine_ls_restrained_S_all 1.089
_refine_ls_R_factor_all 0.0821
_refine_ls_R_factor_gt 0.0632
_refine_ls_shift/su_max 0.006
_refine_ls_shift/su_mean 0.000
_refine_ls_structure_factor_coef Fsqd
_refine_ls_weighting_details 'calc w=1/[\s^2^(Fo^2^)+(0.0470P)^2^+10.1348P] where P=(Fo^2^+2Fc^2^)/3'
_refine_ls_weighting_scheme calc
_refine_ls_wR_factor_gt 0.1387
_refine_ls_wR_factor_ref 0.1485
_reflns_number_gt 15121
_reflns_number_total 19185
_reflns_threshold_expression >2\s(I)
_cod_data_source_file om4003957_si_002.cif
_cod_data_source_block 1S
_cod_depositor_comments
;
The following automatic conversions were performed:

'_symmetry_cell_setting' value 'Triclinic' changed to 'triclinic'
according to /home/saulius/struct/CIF-dictionaries/cif_core.dic
dictionary named 'cif_core.dic' version 2.4.2 from 2011-04-26.

Automatic conversion script
Id: cif_fix_values 1891 2012-01-12 08:04:46Z andrius 
;
_cod_original_sg_symbol_H-M P-1
_cod_database_code 4081052

loop_
_symmetry_equiv_pos_as_xyz
'x, y, z'
'-x, -y, -z'

loop_
_atom_site_label
_atom_site_type_symbol
_atom_site_fract_x
_atom_site_fract_y
_atom_site_fract_z
_atom_site_U_iso_or_equiv
_atom_site_adp_type
_atom_site_occupancy
_atom_site_symmetry_multiplicity
_atom_site_calc_flag
_atom_site_refinement_flags
U1 U 0.534948(14) 0.654508(16) 0.599395(14) 0.02975(8) Uani 1 1 d .
N2 N 0.5345(4) 0.5084(5) 0.5107(4) 0.0608(18) Uani 1 1 d .
O1 O 0.6101(3) 0.7607(3) 0.5531(2) 0.0324(9) Uani 1 1 d .
O2 O 0.6171(3) 0.6883(3) 0.7121(2) 0.0297(9) Uani 1 1 d .
O3 O 0.4142(2) 0.6591(3) 0.6206(2) 0.0303(9) Uani 1 1 d .
Si1 Si 0.67602(11) 0.84593(11) 0.52203(10) 0.0323(4) Uani 1 1 d .
Si2 Si 0.67174(10) 0.70683(11) 0.80117(10) 0.0277(3) Uani 1 1 d .
Si3 Si 0.32004(10) 0.66341(12) 0.63488(10) 0.0303(3) Uani 1 1 d .
C1 C 0.6884(4) 0.9637(4) 0.5974(4) 0.0379(14) Uani 1 1 d .
C2 C 0.6650(5) 1.0243(5) 0.5761(4) 0.0497(18) Uani 1 1 d .
C3 C 0.6665(6) 1.1011(5) 0.6382(5) 0.059(2) Uani 1 1 d .
H3 H 0.6490 1.1400 0.6233 0.070 Uiso 1 1 calc R
C4 C 0.6919(6) 1.1233(5) 0.7200(5) 0.062(2) Uani 1 1 d .
C5 C 0.7185(5) 1.0668(5) 0.7408(5) 0.0512(18) Uani 1 1 d .
H5 H 0.7384 1.0820 0.7970 0.061 Uiso 1 1 calc R
C6 C 0.7167(4) 0.9886(4) 0.6815(4) 0.0390(14) Uani 1 1 d .
C7 C 0.6405(7) 1.0138(5) 0.4901(5) 0.074(3) Uani 1 1 d .
H7A H 0.5796 0.9553 0.4610 0.112 Uiso 1 1 calc R
H7B H 0.6867 1.0083 0.4615 0.112 Uiso 1 1 calc R
H7C H 0.6392 1.0709 0.4916 0.112 Uiso 1 1 calc R
C8 C 0.6912(9) 1.2074(7) 0.7889(6) 0.100(4) Uani 1 1 d .
H8A H 0.7547 1.2588 0.8196 0.149 Uiso 1 1 calc R
H8B H 0.6563 1.1827 0.8260 0.149 Uiso 1 1 calc R
H8C H 0.6621 1.2337 0.7646 0.149 Uiso 1 1 calc R
C9 C 0.7478(5) 0.9334(5) 0.7127(4) 0.0449(16) Uani 1 1 d .
H9A H 0.7770 0.9073 0.6739 0.067 Uiso 1 1 calc R
H9B H 0.6942 0.8798 0.7184 0.067 Uiso 1 1 calc R
H9C H 0.7922 0.9772 0.7661 0.067 Uiso 1 1 calc R
C10 C 0.7888(4) 0.8477(4) 0.5253(4) 0.0358(14) Uani 1 1 d .
C11 C 0.8785(4) 0.9319(5) 0.5627(4) 0.0438(16) Uani 1 1 d .
C12 C 0.9556(4) 0.9227(5) 0.5681(4) 0.0497(18) Uani 1 1 d .
H12 H 1.0150 0.9797 0.5933 0.060 Uiso 1 1 calc R
C13 C 0.9486(5) 0.8324(6) 0.5376(5) 0.0519(18) Uani 1 1 d .
C14 C 0.8623(4) 0.7514(5) 0.4970(4) 0.0459(16) Uani 1 1 d .
H14 H 0.8560 0.6894 0.4740 0.055 Uiso 1 1 calc R
C15 C 0.7838(4) 0.7579(4) 0.4888(4) 0.0385(14) Uani 1 1 d .
C16 C 0.8971(5) 1.0344(5) 0.5960(5) 0.059(2) Uani 1 1 d .
H16A H 0.9613 1.0795 0.5987 0.089 Uiso 1 1 calc R
H16B H 0.8864 1.0513 0.6510 0.089 Uiso 1 1 calc R
H16C H 0.8556 1.0387 0.5599 0.089 Uiso 1 1 calc R
C17 C 1.0329(5) 0.8238(7) 0.5467(5) 0.068(2) Uani 1 1 d .
H17A H 1.0176 0.7674 0.5590 0.103 Uiso 1 1 calc R
H17B H 1.0828 0.8828 0.5915 0.103 Uiso 1 1 calc R
H17C H 1.0530 0.8157 0.4956 0.103 Uiso 1 1 calc R
C18 C 0.6950(5) 0.6629(5) 0.4389(5) 0.0533(19) Uani 1 1 d .
H18A H 0.6817 0.6181 0.4656 0.080 Uiso 1 1 calc R
H18B H 0.7016 0.6342 0.3839 0.080 Uiso 1 1 calc R
H18C H 0.6443 0.6748 0.4349 0.080 Uiso 1 1 calc R
C19 C 0.6186(4) 0.8110(4) 0.4122(4) 0.0365(14) Uani 1 1 d .
C20 C 0.6680(5) 0.8282(5) 0.3527(4) 0.0503(17) Uani 1 1 d .
C21 C 0.6199(6) 0.7987(6) 0.2733(5) 0.059(2) Uani 1 1 d .
H21 H 0.6542 0.8124 0.2342 0.071 Uiso 1 1 calc R
C22 C 0.5248(6) 0.7505(6) 0.2495(5) 0.058(2) Uani 1 1 d .
C23 C 0.4774(5) 0.7371(5) 0.3082(4) 0.0480(17) Uani 1 1 d .
H23 H 0.4121 0.7058 0.2936 0.058 Uiso 1 1 calc R
C24 C 0.5221(5) 0.7680(4) 0.3890(4) 0.0386(14) Uani 1 1 d .
C25 C 0.7723(6) 0.8792(8) 0.3699(6) 0.086(3) Uani 1 1 d .
H25A H 0.7924 0.8955 0.3240 0.129 Uiso 1 1 calc R
H25B H 0.7921 0.8362 0.3767 0.129 Uiso 1 1 calc R
H25C H 0.7998 0.9389 0.4202 0.129 Uiso 1 1 calc R
C26 C 0.4754(7) 0.7112(8) 0.1603(5) 0.085(3) Uani 1 1 d .
H26A H 0.4876 0.6617 0.1261 0.128 Uiso 1 1 calc R
H26B H 0.4980 0.7644 0.1423 0.128 Uiso 1 1 calc R
H26C H 0.4088 0.6821 0.1551 0.128 Uiso 1 1 calc R
C27 C 0.4625(5) 0.7543(5) 0.4482(4) 0.0494(17) Uani 1 1 d .
H27A H 0.4025 0.7423 0.4247 0.074 Uiso 1 1 calc R
H27B H 0.4925 0.8130 0.4995 0.074 Uiso 1 1 calc R
H27C H 0.4533 0.6987 0.4593 0.074 Uiso 1 1 calc R
C28 C 0.7679(4) 0.6785(4) 0.7862(4) 0.0348(14) Uani 1 1 d .
C29 C 0.8255(4) 0.7135(5) 0.7377(4) 0.0412(15) Uani 1 1 d .
C30 C 0.9012(5) 0.7016(5) 0.7305(4) 0.0501(18) Uani 1 1 d .
H30 H 0.9381 0.7242 0.6956 0.060 Uiso 1 1 calc R
C31 C 0.9238(5) 0.6581(5) 0.7722(5) 0.056(2) Uani 1 1 d .
C32 C 0.8683(5) 0.6248(5) 0.8218(5) 0.053(2) Uani 1 1 d .
H32 H 0.8836 0.5952 0.8516 0.064 Uiso 1 1 calc R
C33 C 0.7907(5) 0.6329(5) 0.8300(4) 0.0447(16) Uani 1 1 d .
C34 C 0.8121(5) 0.7684(6) 0.6934(5) 0.0551(19) Uani 1 1 d .
H34A H 0.7592 0.7231 0.6458 0.083 Uiso 1 1 calc R
H34B H 0.8677 0.8010 0.6753 0.083 Uiso 1 1 calc R
H34C H 0.8006 0.8170 0.7303 0.083 Uiso 1 1 calc R
C35 C 1.0065(5) 0.6466(7) 0.7634(6) 0.082(3) Uani 1 1 d .
H35A H 0.9957 0.6021 0.7072 0.123 Uiso 1 1 calc R
H35B H 1.0158 0.6202 0.8015 0.123 Uiso 1 1 calc R
H35C H 1.0616 0.7100 0.7758 0.123 Uiso 1 1 calc R
C36 C 0.7387(5) 0.5956(6) 0.8880(5) 0.063(2) Uani 1 1 d .
H36A H 0.6776 0.5384 0.8570 0.095 Uiso 1 1 calc R
H36B H 0.7316 0.6464 0.9274 0.095 Uiso 1 1 calc R
H36C H 0.7730 0.5777 0.9174 0.095 Uiso 1 1 calc R
C37 C 0.7231(4) 0.8408(4) 0.8703(3) 0.0294(12) Uani 1 1 d .
C38 C 0.8158(4) 0.9064(4) 0.9183(4) 0.0404(15) Uani 1 1 d .
C39 C 0.8485(5) 1.0053(5) 0.9583(4) 0.0521(19) Uani 1 1 d .
H39 H 0.9114 1.0478 0.9879 0.062 Uiso 1 1 calc R
C40 C 0.7941(5) 1.0443(5) 0.9572(4) 0.0500(18) Uani 1 1 d .
C41 C 0.7021(5) 0.9802(4) 0.9153(4) 0.0399(15) Uani 1 1 d .
H41 H 0.6621 1.0045 0.9154 0.048 Uiso 1 1 calc R
C42 C 0.6670(4) 0.8815(4) 0.8732(4) 0.0333(13) Uani 1 1 d .
C43 C 0.8835(5) 0.8744(5) 0.9321(5) 0.059(2) Uani 1 1 d .
H43A H 0.9148 0.8715 0.8875 0.088 Uiso 1 1 calc R
H43B H 0.8496 0.8101 0.9331 0.088 Uiso 1 1 calc R
H43C H 0.9292 0.9212 0.9844 0.088 Uiso 1 1 calc R
C44 C 0.8324(6) 1.1521(5) 1.0017(6) 0.079(3) Uani 1 1 d .
H44A H 0.7814 1.1643 1.0036 0.119 Uiso 1 1 calc R
H44B H 0.8738 1.1867 0.9728 0.119 Uiso 1 1 calc R
H44C H 0.8667 1.1752 1.0576 0.119 Uiso 1 1 calc R
C45 C 0.5648(4) 0.8191(5) 0.8343(4) 0.0448(16) Uani 1 1 d .
H45A H 0.5534 0.8129 0.7779 0.067 Uiso 1 1 calc R
H45B H 0.5332 0.8492 0.8656 0.067 Uiso 1 1 calc R
H45C H 0.5413 0.7545 0.8342 0.067 Uiso 1 1 calc R
C46 C 0.5807(4) 0.6199(4) 0.8378(3) 0.0299(12) Uani 1 1 d .
C47 C 0.5265(4) 0.5216(4) 0.7818(4) 0.0370(14) Uani 1 1 d .
C48 C 0.4544(4) 0.4546(5) 0.8018(4) 0.0450(17) Uani 1 1 d .
H48 H 0.4180 0.3894 0.7622 0.054 Uiso 1 1 calc R
C49 C 0.4335(4) 0.4787(5) 0.8766(5) 0.0448(17) Uani 1 1 d .
C50 C 0.4893(4) 0.5740(5) 0.9328(4) 0.0439(16) Uani 1 1 d .
H50 H 0.4776 0.5924 0.9854 0.053 Uiso 1 1 calc R
C51 C 0.5618(4) 0.6440(4) 0.9157(4) 0.0352(14) Uani 1 1 d .
C52 C 0.5432(6) 0.4845(5) 0.6983(4) 0.0540(19) Uani 1 1 d .
H52A H 0.6095 0.5203 0.7017 0.081 Uiso 1 1 calc R
H52B H 0.5100 0.4939 0.6593 0.081 Uiso 1 1 calc R
H52C H 0.5211 0.4151 0.6799 0.081 Uiso 1 1 calc R
C53 C 0.3537(5) 0.4057(6) 0.8968(6) 0.066(2) Uani 1 1 d .
H53A H 0.3717 0.4161 0.9537 0.099 Uiso 1 1 calc R
H53B H 0.3367 0.3398 0.8602 0.099 Uiso 1 1 calc R
H53C H 0.3007 0.4136 0.8897 0.099 Uiso 1 1 calc R
C54 C 0.6201(5) 0.7443(5) 0.9849(4) 0.0517(18) Uani 1 1 d .
H54A H 0.6856 0.7679 0.9873 0.078 Uiso 1 1 calc R
H54B H 0.6077 0.7408 1.0369 0.078 Uiso 1 1 calc R
H54C H 0.6046 0.7890 0.9751 0.078 Uiso 1 1 calc R
C55 C 0.2660(4) 0.6581(4) 0.5365(4) 0.0349(13) Uani 1 1 d .
C56 C 0.2536(4) 0.5847(4) 0.4622(4) 0.0364(14) Uani 1 1 d .
C57 C 0.2176(4) 0.5784(5) 0.3872(4) 0.0450(16) Uani 1 1 d .
H57 H 0.2116 0.5295 0.3380 0.054 Uiso 1 1 calc R
C58 C 0.1904(5) 0.6412(5) 0.3827(4) 0.0471(17) Uani 1 1 d .
C59 C 0.1991(5) 0.7108(5) 0.4554(4) 0.0492(18) Uani 1 1 d .
H59 H 0.1800 0.7542 0.4535 0.059 Uiso 1 1 calc R
C60 C 0.2350(4) 0.7201(5) 0.5320(4) 0.0428(16) Uani 1 1 d .
C61 C 0.2755(5) 0.5069(5) 0.4568(4) 0.0522(19) Uani 1 1 d .
H61A H 0.2272 0.4444 0.4141 0.078 Uiso 1 1 calc R
H61B H 0.2781 0.5016 0.5096 0.078 Uiso 1 1 calc R
H61C H 0.3352 0.5244 0.4433 0.078 Uiso 1 1 calc R
C62 C 0.1499(6) 0.6324(6) 0.3013(5) 0.069(2) Uani 1 1 d .
H62A H 0.0825 0.5909 0.2875 0.104 Uiso 1 1 calc R
H62B H 0.1741 0.6035 0.2587 0.104 Uiso 1 1 calc R
H62C H 0.1668 0.6970 0.3048 0.104 Uiso 1 1 calc R
C63 C 0.2356(6) 0.7969(5) 0.6058(4) 0.057(2) Uani 1 1 d .
H63A H 0.2984 0.8536 0.6294 0.086 Uiso 1 1 calc R
H63B H 0.2146 0.7706 0.6467 0.086 Uiso 1 1 calc R
H63C H 0.1942 0.8161 0.5890 0.086 Uiso 1 1 calc R
C64 C 0.3600(4) 0.7827(4) 0.7275(4) 0.0322(13) Uani 1 1 d .
C65 C 0.4332(4) 0.8690(4) 0.7266(4) 0.0373(14) Uani 1 1 d .
C66 C 0.4695(5) 0.9575(5) 0.7930(4) 0.0479(17) Uani 1 1 d .
H66 H 0.5187 1.0141 0.7906 0.057 Uiso 1 1 calc R
C67 C 0.4361(5) 0.9660(5) 0.8631(4) 0.0502(18) Uani 1 1 d .
C68 C 0.3637(5) 0.8827(5) 0.8635(4) 0.0467(17) Uani 1 1 d .
H68 H 0.3391 0.8870 0.9104 0.056 Uiso 1 1 calc R
C69 C 0.3249(4) 0.7918(5) 0.7978(4) 0.0397(15) Uani 1 1 d .
C70 C 0.4741(5) 0.8710(5) 0.6539(4) 0.0447(16) Uani 1 1 d .
H70A H 0.5017 0.9362 0.6546 0.067 Uiso 1 1 calc R
H70B H 0.4256 0.8238 0.6034 0.067 Uiso 1 1 calc R
H70C H 0.5218 0.8544 0.6566 0.067 Uiso 1 1 calc R
C71 C 0.4765(7) 1.0638(6) 0.9348(5) 0.076(3) Uani 1 1 d .
H71A H 0.5366 1.1098 0.9302 0.113 Uiso 1 1 calc R
H71B H 0.4841 1.0564 0.9861 0.113 Uiso 1 1 calc R
H71C H 0.4347 1.0883 0.9344 0.113 Uiso 1 1 calc R
C72 C 0.2424(5) 0.7084(5) 0.8065(5) 0.058(2) Uani 1 1 d .
H72A H 0.2205 0.7342 0.8529 0.086 Uiso 1 1 calc R
H72B H 0.2605 0.6654 0.8159 0.086 Uiso 1 1 calc R
H72C H 0.1929 0.6718 0.7563 0.086 Uiso 1 1 calc R
C73 C 0.2366(4) 0.5533(4) 0.6541(4) 0.0320(13) Uani 1 1 d .
C74 C 0.1393(4) 0.4979(5) 0.6221(4) 0.0428(16) Uani 1 1 d .
C75 C 0.0852(5) 0.4196(5) 0.6419(4) 0.0515(18) Uani 1 1 d .
H75 H 0.0203 0.3840 0.6202 0.062 Uiso 1 1 calc R
C76 C 0.1202(5) 0.3916(5) 0.6903(5) 0.0525(18) Uani 1 1 d .
C77 C 0.2145(5) 0.4475(5) 0.7237(4) 0.0442(16) Uani 1 1 d .
H77 H 0.2410 0.4308 0.7591 0.053 Uiso 1 1 calc R
C78 C 0.2718(4) 0.5267(4) 0.7074(4) 0.0363(14) Uani 1 1 d .
C79 C 0.0877(5) 0.5191(7) 0.5680(5) 0.067(2) Uani 1 1 d .
H79A H 0.1094 0.5886 0.5919 0.101 Uiso 1 1 calc R
H79B H 0.0214 0.4816 0.5640 0.101 Uiso 1 1 calc R
H79C H 0.0988 0.5009 0.5133 0.101 Uiso 1 1 calc R
C80 C 0.0600(7) 0.3046(6) 0.7076(7) 0.092(3) Uani 1 1 d .
H80A H 0.0713 0.2524 0.6791 0.137 Uiso 1 1 calc R
H80B H -0.0050 0.2824 0.6884 0.137 Uiso 1 1 calc R
H80C H 0.0745 0.3224 0.7667 0.137 Uiso 1 1 calc R
C81 C 0.3717(4) 0.5853(5) 0.7517(5) 0.0505(18) Uani 1 1 d .
H81A H 0.3791 0.5717 0.7996 0.076 Uiso 1 1 calc R
H81B H 0.3941 0.6546 0.7694 0.076 Uiso 1 1 calc R
H81C H 0.4073 0.5679 0.7150 0.076 Uiso 1 1 calc R

loop_
_atom_site_aniso_label
_atom_site_aniso_U_11
_atom_site_aniso_U_22
_atom_site_aniso_U_33
_atom_site_aniso_U_23
_atom_site_aniso_U_13
_atom_site_aniso_U_12
U1 0.02380(11) 0.04229(13) 0.03135(13) 0.02138(10) 0.01239(9) 0.01841(9)
N2 0.055(4) 0.061(4) 0.060(4) 0.012(3) 0.002(4) 0.034(4)
O1 0.030(2) 0.032(2) 0.036(2) 0.0165(18) 0.0148(18) 0.0157(17)
O2 0.0286(19) 0.033(2) 0.027(2) 0.0126(17) 0.0071(17) 0.0157(17)
O3 0.0242(19) 0.035(2) 0.031(2) 0.0101(17) 0.0093(17) 0.0171(17)
Si1 0.0324(8) 0.0323(8) 0.0312(9) 0.0145(7) 0.0148(7) 0.0145(7)
Si2 0.0232(7) 0.0333(8) 0.0262(8) 0.0107(7) 0.0058(6) 0.0153(6)
Si3 0.0254(7) 0.0432(9) 0.0285(8) 0.0146(7) 0.0101(7) 0.0220(7)
C1 0.040(3) 0.035(3) 0.036(3) 0.016(3) 0.016(3) 0.017(3)
C2 0.064(5) 0.041(4) 0.046(4) 0.022(3) 0.015(4) 0.027(3)
C3 0.083(6) 0.042(4) 0.067(5) 0.026(4) 0.027(5) 0.040(4)
C4 0.104(7) 0.039(4) 0.051(5) 0.016(3) 0.034(5) 0.043(4)
C5 0.065(5) 0.044(4) 0.044(4) 0.015(3) 0.025(4) 0.029(4)
C6 0.042(3) 0.039(3) 0.038(4) 0.019(3) 0.019(3) 0.019(3)
C7 0.124(8) 0.047(4) 0.058(5) 0.028(4) 0.010(5) 0.045(5)
C8 0.165(11) 0.085(7) 0.091(8) 0.035(6) 0.063(8) 0.093(8)
C9 0.057(4) 0.050(4) 0.033(4) 0.016(3) 0.018(3) 0.032(3)
C10 0.030(3) 0.035(3) 0.037(3) 0.016(3) 0.015(3) 0.011(3)
C11 0.038(3) 0.042(3) 0.040(4) 0.014(3) 0.021(3) 0.014(3)
C12 0.027(3) 0.056(4) 0.047(4) 0.015(3) 0.014(3) 0.011(3)
C13 0.039(4) 0.073(5) 0.048(4) 0.026(4) 0.024(3) 0.031(4)
C14 0.041(4) 0.044(4) 0.050(4) 0.017(3) 0.021(3) 0.021(3)
C15 0.029(3) 0.044(3) 0.041(4) 0.016(3) 0.019(3) 0.018(3)
C16 0.047(4) 0.038(4) 0.065(5) 0.012(4) 0.021(4) 0.008(3)
C17 0.048(4) 0.094(6) 0.068(6) 0.029(5) 0.020(4) 0.042(5)
C18 0.039(4) 0.043(4) 0.065(5) 0.010(3) 0.021(4) 0.019(3)
C19 0.042(3) 0.032(3) 0.036(3) 0.017(3) 0.017(3) 0.017(3)
C20 0.056(4) 0.058(4) 0.041(4) 0.025(3) 0.023(4) 0.027(4)
C21 0.072(5) 0.084(6) 0.043(4) 0.039(4) 0.032(4) 0.046(5)
C22 0.077(6) 0.075(5) 0.041(4) 0.026(4) 0.022(4) 0.051(5)
C23 0.057(4) 0.064(4) 0.037(4) 0.024(3) 0.018(3) 0.039(4)
C24 0.051(4) 0.041(3) 0.035(3) 0.018(3) 0.020(3) 0.030(3)
C25 0.054(5) 0.130(8) 0.062(6) 0.063(6) 0.033(4) 0.022(5)
C26 0.102(7) 0.144(9) 0.037(5) 0.034(5) 0.021(5) 0.085(7)
C27 0.044(4) 0.072(5) 0.038(4) 0.024(4) 0.015(3) 0.032(4)
C28 0.029(3) 0.039(3) 0.034(3) 0.010(3) 0.006(3) 0.019(3)
C29 0.039(3) 0.046(4) 0.039(4) 0.013(3) 0.013(3) 0.025(3)
C30 0.037(4) 0.056(4) 0.050(4) 0.011(3) 0.012(3) 0.026(3)
C31 0.035(4) 0.058(4) 0.064(5) 0.004(4) 0.005(4) 0.030(4)
C32 0.044(4) 0.059(4) 0.059(5) 0.017(4) 0.002(4) 0.034(4)
C33 0.041(4) 0.054(4) 0.042(4) 0.016(3) 0.005(3) 0.030(3)
C34 0.053(4) 0.073(5) 0.066(5) 0.045(4) 0.037(4) 0.039(4)
C35 0.049(5) 0.082(6) 0.112(8) 0.022(6) 0.019(5) 0.043(5)
C36 0.055(4) 0.098(6) 0.077(6) 0.057(5) 0.020(4) 0.054(5)
C37 0.025(3) 0.031(3) 0.025(3) 0.009(2) 0.006(2) 0.011(2)
C38 0.032(3) 0.040(3) 0.037(4) 0.009(3) 0.011(3) 0.014(3)
C39 0.032(3) 0.045(4) 0.049(4) 0.006(3) 0.009(3) 0.008(3)
C40 0.052(4) 0.038(4) 0.044(4) 0.007(3) 0.023(3) 0.018(3)
C41 0.047(4) 0.035(3) 0.033(3) 0.009(3) 0.013(3) 0.021(3)
C42 0.032(3) 0.040(3) 0.031(3) 0.018(3) 0.012(3) 0.019(3)
C43 0.029(3) 0.056(4) 0.058(5) -0.001(4) -0.010(3) 0.016(3)
C44 0.063(5) 0.043(4) 0.090(7) -0.003(4) 0.026(5) 0.018(4)
C45 0.037(3) 0.049(4) 0.045(4) 0.010(3) 0.004(3) 0.027(3)
C46 0.026(3) 0.039(3) 0.027(3) 0.015(2) 0.005(2) 0.018(3)
C47 0.041(3) 0.037(3) 0.037(4) 0.019(3) 0.009(3) 0.020(3)
C48 0.036(3) 0.037(3) 0.051(4) 0.022(3) -0.001(3) 0.009(3)
C49 0.035(3) 0.053(4) 0.054(4) 0.038(4) 0.012(3) 0.018(3)
C50 0.044(4) 0.064(4) 0.042(4) 0.032(3) 0.021(3) 0.033(4)
C51 0.034(3) 0.043(3) 0.033(3) 0.017(3) 0.009(3) 0.022(3)
C52 0.072(5) 0.034(3) 0.037(4) 0.009(3) 0.009(4) 0.018(3)
C53 0.047(4) 0.077(5) 0.084(6) 0.057(5) 0.025(4) 0.023(4)
C54 0.071(5) 0.051(4) 0.028(3) 0.016(3) 0.020(3) 0.028(4)
C55 0.034(3) 0.047(3) 0.029(3) 0.014(3) 0.010(3) 0.024(3)
C56 0.029(3) 0.045(3) 0.032(3) 0.014(3) 0.006(3) 0.019(3)
C57 0.041(4) 0.056(4) 0.029(3) 0.011(3) 0.007(3) 0.023(3)
C58 0.036(3) 0.060(4) 0.039(4) 0.025(3) 0.005(3) 0.018(3)
C59 0.044(4) 0.064(4) 0.053(4) 0.033(4) 0.010(3) 0.033(4)
C60 0.037(3) 0.055(4) 0.043(4) 0.020(3) 0.008(3) 0.029(3)
C61 0.059(4) 0.062(4) 0.038(4) 0.009(3) 0.006(3) 0.040(4)
C62 0.068(5) 0.083(6) 0.052(5) 0.040(4) 0.000(4) 0.029(5)
C63 0.075(5) 0.071(5) 0.054(5) 0.021(4) 0.012(4) 0.062(5)
C64 0.031(3) 0.044(3) 0.031(3) 0.016(3) 0.011(3) 0.027(3)
C65 0.040(3) 0.045(3) 0.035(3) 0.017(3) 0.013(3) 0.027(3)
C66 0.054(4) 0.040(4) 0.052(4) 0.017(3) 0.017(4) 0.027(3)
C67 0.065(5) 0.048(4) 0.042(4) 0.009(3) 0.018(4) 0.038(4)
C68 0.063(4) 0.058(4) 0.032(4) 0.016(3) 0.022(3) 0.041(4)
C69 0.038(3) 0.054(4) 0.039(4) 0.020(3) 0.019(3) 0.032(3)
C70 0.049(4) 0.044(4) 0.045(4) 0.020(3) 0.023(3) 0.024(3)
C71 0.101(7) 0.054(5) 0.051(5) 0.003(4) 0.019(5) 0.038(5)
C72 0.050(4) 0.063(5) 0.049(4) 0.015(4) 0.034(4) 0.026(4)
C73 0.025(3) 0.039(3) 0.029(3) 0.009(3) 0.007(2) 0.018(3)
C74 0.030(3) 0.057(4) 0.040(4) 0.018(3) 0.010(3) 0.022(3)
C75 0.029(3) 0.059(4) 0.044(4) 0.016(3) 0.009(3) 0.011(3)
C76 0.048(4) 0.042(4) 0.051(4) 0.017(3) 0.014(4) 0.013(3)
C77 0.044(4) 0.045(4) 0.048(4) 0.022(3) 0.016(3) 0.024(3)
C78 0.036(3) 0.043(3) 0.036(3) 0.017(3) 0.010(3) 0.025(3)
C79 0.026(3) 0.105(6) 0.077(6) 0.053(5) 0.012(4) 0.028(4)
C80 0.074(6) 0.063(5) 0.105(8) 0.044(6) 0.015(6) 0.006(5)
C81 0.036(3) 0.059(4) 0.064(5) 0.037(4) 0.006(3) 0.022(3)

loop_
_atom_type_symbol
_atom_type_description
_atom_type_scat_dispersion_real
_atom_type_scat_dispersion_imag
_atom_type_scat_source
C C 0.0033 0.0016 'International Tables Vol C Tables 4.2.6.8 and 6.1.1.4'
H H 0.0000 0.0000 'International Tables Vol C Tables 4.2.6.8 and 6.1.1.4'
N N 0.0061 0.0033 'International Tables Vol C Tables 4.2.6.8 and 6.1.1.4'
O O 0.0106 0.0060 'International Tables Vol C Tables 4.2.6.8 and 6.1.1.4'
Si Si 0.0817 0.0704 'International Tables Vol C Tables 4.2.6.8 and 6.1.1.4'
U U -9.6767 9.6646 'International Tables Vol C Tables 4.2.6.8 and 6.1.1.4'

loop_
_geom_angle_atom_site_label_1
_geom_angle_atom_site_label_2
_geom_angle_atom_site_label_3
_geom_angle
_geom_angle_site_symmetry_1
_geom_angle_site_symmetry_3
O1 U1 O2 109.77(14) . .
O1 U1 O3 107.67(15) . .
O2 U1 O3 109.27(15) . .
O1 U1 N2 109.5(2) . 2_666
O2 U1 N2 119.21(17) . 2_666
O3 U1 N2 100.63(18) . 2_666
O1 U1 N2 104.9(2) . .
O2 U1 N2 99.80(17) . .
O3 U1 N2 124.71(17) . .
N2 U1 N2 25.4(2) 2_666 .
N2 N2 U1 77.9(7) 2_666 2_666
N2 N2 U1 76.7(7) 2_666 .
U1 N2 U1 154.6(2) 2_666 .
Si1 O1 U1 175.5(2) . .
Si2 O2 U1 174.4(2) . .
Si3 O3 U1 178.5(2) . .
O1 Si1 C10 105.5(2) . .
O1 Si1 C19 109.4(2) . .
C10 Si1 C19 109.9(3) . .
O1 Si1 C1 105.8(3) . .
C10 Si1 C1 113.7(3) . .
C19 Si1 C1 112.2(3) . .
O2 Si2 C46 105.5(2) . .
O2 Si2 C37 106.3(2) . .
C46 Si2 C37 114.1(3) . .
O2 Si2 C28 110.0(2) . .
C46 Si2 C28 110.5(3) . .
C37 Si2 C28 110.2(3) . .
O3 Si3 C55 106.6(2) . .
O3 Si3 C73 109.0(2) . .
C55 Si3 C73 109.8(3) . .
O3 Si3 C64 106.5(2) . .
C55 Si3 C64 113.0(3) . .
C73 Si3 C64 111.6(3) . .
C6 C1 C2 117.2(6) . .
C6 C1 Si1 117.1(5) . .
C2 C1 Si1 125.5(5) . .
C3 C2 C1 119.0(7) . .
C3 C2 C7 116.2(6) . .
C1 C2 C7 124.7(6) . .
C4 C3 C2 123.3(7) . .
C4 C3 H3 118.4 . .
C2 C3 H3 118.4 . .
C3 C4 C5 117.6(6) . .
C3 C4 C8 123.0(7) . .
C5 C4 C8 119.3(8) . .
C6 C5 C4 121.4(7) . .
C6 C5 H5 119.3 . .
C4 C5 H5 119.3 . .
C5 C6 C1 121.4(6) . .
C5 C6 C9 115.9(6) . .
C1 C6 C9 122.7(6) . .
C2 C7 H7A 109.5 . .
C2 C7 H7B 109.5 . .
H7A C7 H7B 109.5 . .
C2 C7 H7C 109.5 . .
H7A C7 H7C 109.5 . .
H7B C7 H7C 109.5 . .
C4 C8 H8A 109.5 . .
C4 C8 H8B 109.5 . .
H8A C8 H8B 109.5 . .
C4 C8 H8C 109.5 . .
H8A C8 H8C 109.5 . .
H8B C8 H8C 109.5 . .
C6 C9 H9A 109.5 . .
C6 C9 H9B 109.5 . .
H9A C9 H9B 109.5 . .
C6 C9 H9C 109.5 . .
H9A C9 H9C 109.5 . .
H9B C9 H9C 109.5 . .
C15 C10 C11 116.7(6) . .
C15 C10 Si1 117.6(4) . .
C11 C10 Si1 125.7(5) . .
C12 C11 C10 120.1(6) . .
C12 C11 C16 116.3(6) . .
C10 C11 C16 123.6(6) . .
C11 C12 C13 122.2(6) . .
C11 C12 H12 118.9 . .
C13 C12 H12 118.9 . .
C14 C13 C12 117.6(6) . .
C14 C13 C17 121.1(7) . .
C12 C13 C17 121.3(7) . .
C13 C14 C15 121.8(6) . .
C13 C14 H14 119.1 . .
C15 C14 H14 119.1 . .
C14 C15 C10 121.2(6) . .
C14 C15 C18 115.2(6) . .
C10 C15 C18 123.5(6) . .
C11 C16 H16A 109.5 . .
C11 C16 H16B 109.5 . .
H16A C16 H16B 109.5 . .
C11 C16 H16C 109.5 . .
H16A C16 H16C 109.5 . .
H16B C16 H16C 109.5 . .
C13 C17 H17A 109.5 . .
C13 C17 H17B 109.5 . .
H17A C17 H17B 109.5 . .
C13 C17 H17C 109.5 . .
H17A C17 H17C 109.5 . .
H17B C17 H17C 109.5 . .
C15 C18 H18A 109.5 . .
C15 C18 H18B 109.5 . .
H18A C18 H18B 109.5 . .
C15 C18 H18C 109.5 . .
H18A C18 H18C 109.5 . .
H18B C18 H18C 109.5 . .
C24 C19 C20 117.4(6) . .
C24 C19 Si1 119.1(5) . .
C20 C19 Si1 123.4(5) . .
C21 C20 C19 119.5(7) . .
C21 C20 C25 117.0(7) . .
C19 C20 C25 123.5(6) . .
C22 C21 C20 122.7(7) . .
C22 C21 H21 118.7 . .
C20 C21 H21 118.7 . .
C23 C22 C21 117.5(7) . .
C23 C22 C26 121.9(8) . .
C21 C22 C26 120.6(8) . .
C22 C23 C24 122.1(7) . .
C22 C23 H23 118.9 . .
C24 C23 H23 118.9 . .
C23 C24 C19 120.6(6) . .
C23 C24 C27 116.5(6) . .
C19 C24 C27 122.9(6) . .
C20 C25 H25A 109.5 . .
C20 C25 H25B 109.5 . .
H25A C25 H25B 109.5 . .
C20 C25 H25C 109.5 . .
H25A C25 H25C 109.5 . .
H25B C25 H25C 109.5 . .
C22 C26 H26A 109.5 . .
C22 C26 H26B 109.5 . .
H26A C26 H26B 109.5 . .
C22 C26 H26C 109.5 . .
H26A C26 H26C 109.5 . .
H26B C26 H26C 109.5 . .
C24 C27 H27A 109.5 . .
C24 C27 H27B 109.5 . .
H27A C27 H27B 109.5 . .
C24 C27 H27C 109.5 . .
H27A C27 H27C 109.5 . .
H27B C27 H27C 109.5 . .
C29 C28 C33 117.7(6) . .
C29 C28 Si2 118.7(5) . .
C33 C28 Si2 123.1(5) . .
C28 C29 C30 120.8(6) . .
C28 C29 C34 122.5(6) . .
C30 C29 C34 116.7(7) . .
C31 C30 C29 121.9(8) . .
C31 C30 H30 119.1 . .
C29 C30 H30 119.1 . .
C30 C31 C32 117.8(7) . .
C30 C31 C35 120.7(8) . .
C32 C31 C35 121.5(8) . .
C31 C32 C33 122.7(7) . .
C31 C32 H32 118.6 . .
C33 C32 H32 118.6 . .
C32 C33 C28 118.9(7) . .
C32 C33 C36 116.5(6) . .
C28 C33 C36 124.5(6) . .
C29 C34 H34A 109.5 . .
C29 C34 H34B 109.5 . .
H34A C34 H34B 109.5 . .
C29 C34 H34C 109.5 . .
H34A C34 H34C 109.5 . .
H34B C34 H34C 109.5 . .
C31 C35 H35A 109.5 . .
C31 C35 H35B 109.5 . .
H35A C35 H35B 109.5 . .
C31 C35 H35C 109.5 . .
H35A C35 H35C 109.5 . .
H35B C35 H35C 109.5 . .
C33 C36 H36A 109.5 . .
C33 C36 H36B 109.5 . .
H36A C36 H36B 109.5 . .
C33 C36 H36C 109.5 . .
H36A C36 H36C 109.5 . .
H36B C36 H36C 109.5 . .
C42 C37 C38 115.7(5) . .
C42 C37 Si2 118.7(4) . .
C38 C37 Si2 125.6(4) . .
C39 C38 C37 120.2(6) . .
C39 C38 C43 116.2(6) . .
C37 C38 C43 123.5(5) . .
C40 C39 C38 123.2(6) . .
C40 C39 H39 118.4 . .
C38 C39 H39 118.4 . .
C39 C40 C41 117.1(6) . .
C39 C40 C44 121.5(7) . .
C41 C40 C44 121.5(7) . .
C40 C41 C42 121.7(6) . .
C40 C41 H41 119.1 . .
C42 C41 H41 119.1 . .
C41 C42 C37 121.9(5) . .
C41 C42 C45 116.4(5) . .
C37 C42 C45 121.7(5) . .
C38 C43 H43A 109.5 . .
C38 C43 H43B 109.5 . .
H43A C43 H43B 109.5 . .
C38 C43 H43C 109.5 . .
H43A C43 H43C 109.5 . .
H43B C43 H43C 109.5 . .
C40 C44 H44A 109.5 . .
C40 C44 H44B 109.5 . .
H44A C44 H44B 109.5 . .
C40 C44 H44C 109.5 . .
H44A C44 H44C 109.5 . .
H44B C44 H44C 109.5 . .
C42 C45 H45A 109.5 . .
C42 C45 H45B 109.5 . .
H45A C45 H45B 109.5 . .
C42 C45 H45C 109.5 . .
H45A C45 H45C 109.5 . .
H45B C45 H45C 109.5 . .
C47 C46 C51 116.6(6) . .
C47 C46 Si2 117.0(5) . .
C51 C46 Si2 126.4(4) . .
C48 C47 C46 120.6(6) . .
C48 C47 C52 117.2(6) . .
C46 C47 C52 122.2(6) . .
C49 C48 C47 122.8(6) . .
C49 C48 H48 118.6 . .
C47 C48 H48 118.6 . .
C48 C49 C50 116.6(6) . .
C48 C49 C53 122.2(7) . .
C50 C49 C53 121.2(7) . .
C49 C50 C51 122.9(7) . .
C49 C50 H50 118.6 . .
C51 C50 H50 118.6 . .
C50 C51 C46 120.3(6) . .
C50 C51 C54 116.9(6) . .
C46 C51 C54 122.7(6) . .
C47 C52 H52A 109.5 . .
C47 C52 H52B 109.5 . .
H52A C52 H52B 109.5 . .
C47 C52 H52C 109.5 . .
H52A C52 H52C 109.5 . .
H52B C52 H52C 109.5 . .
C49 C53 H53A 109.5 . .
C49 C53 H53B 109.5 . .
H53A C53 H53B 109.5 . .
C49 C53 H53C 109.5 . .
H53A C53 H53C 109.5 . .
H53B C53 H53C 109.5 . .
C51 C54 H54A 109.5 . .
C51 C54 H54B 109.5 . .
H54A C54 H54B 109.5 . .
C51 C54 H54C 109.5 . .
H54A C54 H54C 109.5 . .
H54B C54 H54C 109.5 . .
C56 C55 C60 117.2(5) . .
C56 C55 Si3 117.5(4) . .
C60 C55 Si3 125.3(5) . .
C57 C56 C55 120.8(6) . .
C57 C56 C61 115.4(6) . .
C55 C56 C61 123.8(5) . .
C58 C57 C56 121.9(6) . .
C58 C57 H57 119.1 . .
C56 C57 H57 119.1 . .
C57 C58 C59 117.5(6) . .
C57 C58 C62 121.3(7) . .
C59 C58 C62 121.2(7) . .
C58 C59 C60 122.7(6) . .
C58 C59 H59 118.7 . .
C60 C59 H59 118.7 . .
C59 C60 C55 119.8(6) . .
C59 C60 C63 116.1(6) . .
C55 C60 C63 124.1(6) . .
C56 C61 H61A 109.5 . .
C56 C61 H61B 109.5 . .
H61A C61 H61B 109.5 . .
C56 C61 H61C 109.5 . .
H61A C61 H61C 109.5 . .
H61B C61 H61C 109.5 . .
C58 C62 H62A 109.5 . .
C58 C62 H62B 109.5 . .
H62A C62 H62B 109.5 . .
C58 C62 H62C 109.5 . .
H62A C62 H62C 109.5 . .
H62B C62 H62C 109.5 . .
C60 C63 H63A 109.5 . .
C60 C63 H63B 109.5 . .
H63A C63 H63B 109.5 . .
C60 C63 H63C 109.5 . .
H63A C63 H63C 109.5 . .
H63B C63 H63C 109.5 . .
C69 C64 C65 116.9(6) . .
C69 C64 Si3 125.7(5) . .
C65 C64 Si3 117.3(5) . .
C66 C65 C64 121.0(6) . .
C66 C65 C70 116.2(6) . .
C64 C65 C70 122.7(6) . .
C65 C66 C67 121.9(7) . .
C65 C66 H66 119.0 . .
C67 C66 H66 119.0 . .
C68 C67 C66 117.3(6) . .
C68 C67 C71 121.7(7) . .
C66 C67 C71 121.0(7) . .
C67 C68 C69 122.6(7) . .
C67 C68 H68 118.7 . .
C69 C68 H68 118.7 . .
C68 C69 C64 120.2(6) . .
C68 C69 C72 115.8(6) . .
C64 C69 C72 123.9(6) . .
C65 C70 H70A 109.5 . .
C65 C70 H70B 109.5 . .
H70A C70 H70B 109.5 . .
C65 C70 H70C 109.5 . .
H70A C70 H70C 109.5 . .
H70B C70 H70C 109.5 . .
C67 C71 H71A 109.5 . .
C67 C71 H71B 109.5 . .
H71A C71 H71B 109.5 . .
C67 C71 H71C 109.5 . .
H71A C71 H71C 109.5 . .
H71B C71 H71C 109.5 . .
C69 C72 H72A 109.5 . .
C69 C72 H72B 109.5 . .
H72A C72 H72B 109.5 . .
C69 C72 H72C 109.5 . .
H72A C72 H72C 109.5 . .
H72B C72 H72C 109.5 . .
C78 C73 C74 116.3(6) . .
C78 C73 Si3 118.6(4) . .
C74 C73 Si3 125.0(5) . .
C75 C74 C73 119.6(6) . .
C75 C74 C79 116.1(6) . .
C73 C74 C79 124.3(6) . .
C76 C75 C74 123.7(6) . .
C76 C75 H75 118.1 . .
C74 C75 H75 118.1 . .
C75 C76 C77 116.7(7) . .
C75 C76 C80 122.1(7) . .
C77 C76 C80 121.2(7) . .
C76 C77 C78 122.4(6) . .
C76 C77 H77 118.8 . .
C78 C77 H77 118.8 . .
C77 C78 C73 121.2(6) . .
C77 C78 C81 117.3(5) . .
C73 C78 C81 121.5(6) . .
C74 C79 H79A 109.5 . .
C74 C79 H79B 109.5 . .
H79A C79 H79B 109.5 . .
C74 C79 H79C 109.5 . .
H79A C79 H79C 109.5 . .
H79B C79 H79C 109.5 . .
C76 C80 H80A 109.5 . .
C76 C80 H80B 109.5 . .
H80A C80 H80B 109.5 . .
C76 C80 H80C 109.5 . .
H80A C80 H80C 109.5 . .
H80B C80 H80C 109.5 . .
C78 C81 H81A 109.5 . .
C78 C81 H81B 109.5 . .
H81A C81 H81B 109.5 . .
C78 C81 H81C 109.5 . .
H81A C81 H81C 109.5 . .
H81B C81 H81C 109.5 . .

loop_
_geom_bond_atom_site_label_1
_geom_bond_atom_site_label_2
_geom_bond_distance
_geom_bond_site_symmetry_2
U1 O1 2.131(4) .
U1 O2 2.133(3) .
U1 O3 2.134(4) .
U1 N2 2.452(6) 2_666
U1 N2 2.465(7) .
N2 N2 1.080(11) 2_666
N2 U1 2.452(6) 2_666
O1 Si1 1.659(4) .
O2 Si2 1.658(4) .
O3 Si3 1.663(4) .
Si1 C10 1.898(6) .
Si1 C19 1.912(6) .
Si1 C1 1.914(6) .
Si2 C46 1.900(6) .
Si2 C37 1.909(6) .
Si2 C28 1.917(6) .
Si3 C55 1.903(6) .
Si3 C73 1.907(6) .
Si3 C64 1.918(6) .
C1 C6 1.411(9) .
C1 C2 1.424(9) .
C2 C3 1.395(10) .
C2 C7 1.504(10) .
C3 C4 1.374(11) .
C3 H3 0.9500 .
C4 C5 1.386(10) .
C4 C8 1.553(11) .
C5 C6 1.385(9) .
C5 H5 0.9500 .
C6 C9 1.513(9) .
C7 H7A 0.9800 .
C7 H7B 0.9800 .
C7 H7C 0.9800 .
C8 H8A 0.9800 .
C8 H8B 0.9800 .
C8 H8C 0.9800 .
C9 H9A 0.9800 .
C9 H9B 0.9800 .
C9 H9C 0.9800 .
C10 C15 1.411(9) .
C10 C11 1.422(8) .
C11 C12 1.395(9) .
C11 C16 1.511(9) .
C12 C13 1.396(10) .
C12 H12 0.9500 .
C13 C14 1.377(9) .
C13 C17 1.515(10) .
C14 C15 1.394(9) .
C14 H14 0.9500 .
C15 C18 1.514(9) .
C16 H16A 0.9800 .
C16 H16B 0.9800 .
C16 H16C 0.9800 .
C17 H17A 0.9800 .
C17 H17B 0.9800 .
C17 H17C 0.9800 .
C18 H18A 0.9800 .
C18 H18B 0.9800 .
C18 H18C 0.9800 .
C19 C24 1.409(9) .
C19 C20 1.409(9) .
C20 C21 1.401(10) .
C20 C25 1.516(10) .
C21 C22 1.383(11) .
C21 H21 0.9500 .
C22 C23 1.367(10) .
C22 C26 1.526(10) .
C23 C24 1.398(9) .
C23 H23 0.9500 .
C24 C27 1.499(9) .
C25 H25A 0.9800 .
C25 H25B 0.9800 .
C25 H25C 0.9800 .
C26 H26A 0.9800 .
C26 H26B 0.9800 .
C26 H26C 0.9800 .
C27 H27A 0.9800 .
C27 H27B 0.9800 .
C27 H27C 0.9800 .
C28 C29 1.395(9) .
C28 C33 1.430(8) .
C29 C30 1.400(9) .
C29 C34 1.502(9) .
C30 C31 1.371(11) .
C30 H30 0.9500 .
C31 C32 1.382(11) .
C31 C35 1.517(10) .
C32 C33 1.398(9) .
C32 H32 0.9500 .
C33 C36 1.504(11) .
C34 H34A 0.9800 .
C34 H34B 0.9800 .
C34 H34C 0.9800 .
C35 H35A 0.9800 .
C35 H35B 0.9800 .
C35 H35C 0.9800 .
C36 H36A 0.9800 .
C36 H36B 0.9800 .
C36 H36C 0.9800 .
C37 C42 1.415(8) .
C37 C38 1.425(8) .
C38 C39 1.393(9) .
C38 C43 1.530(9) .
C39 C40 1.375(10) .
C39 H39 0.9500 .
C40 C41 1.386(9) .
C40 C44 1.513(9) .
C41 C42 1.387(8) .
C41 H41 0.9500 .
C42 C45 1.506(8) .
C43 H43A 0.9800 .
C43 H43B 0.9800 .
C43 H43C 0.9800 .
C44 H44A 0.9800 .
C44 H44B 0.9800 .
C44 H44C 0.9800 .
C45 H45A 0.9800 .
C45 H45B 0.9800 .
C45 H45C 0.9800 .
C46 C47 1.412(8) .
C46 C51 1.414(8) .
C47 C48 1.388(9) .
C47 C52 1.514(9) .
C48 C49 1.379(10) .
C48 H48 0.9500 .
C49 C50 1.382(10) .
C49 C53 1.510(9) .
C50 C51 1.390(9) .
C50 H50 0.9500 .
C51 C54 1.518(9) .
C52 H52A 0.9800 .
C52 H52B 0.9800 .
C52 H52C 0.9800 .
C53 H53A 0.9800 .
C53 H53B 0.9800 .
C53 H53C 0.9800 .
C54 H54A 0.9800 .
C54 H54B 0.9800 .
C54 H54C 0.9800 .
C55 C56 1.411(8) .
C55 C60 1.412(8) .
C56 C57 1.398(8) .
C56 C61 1.520(9) .
C57 C58 1.378(9) .
C57 H57 0.9500 .
C58 C59 1.380(10) .
C58 C62 1.511(9) .
C59 C60 1.400(9) .
C59 H59 0.9500 .
C60 C63 1.512(9) .
C61 H61A 0.9800 .
C61 H61B 0.9800 .
C61 H61C 0.9800 .
C62 H62A 0.9800 .
C62 H62B 0.9800 .
C62 H62C 0.9800 .
C63 H63A 0.9800 .
C63 H63B 0.9800 .
C63 H63C 0.9800 .
C64 C69 1.409(9) .
C64 C65 1.418(9) .
C65 C66 1.386(9) .
C65 C70 1.506(9) .
C66 C67 1.393(10) .
C66 H66 0.9500 .
C67 C68 1.377(10) .
C67 C71 1.517(9) .
C68 C69 1.401(9) .
C68 H68 0.9500 .
C69 C72 1.517(9) .
C70 H70A 0.9800 .
C70 H70B 0.9800 .
C70 H70C 0.9800 .
C71 H71A 0.9800 .
C71 H71B 0.9800 .
C71 H71C 0.9800 .
C72 H72A 0.9800 .
C72 H72B 0.9800 .
C72 H72C 0.9800 .
C73 C78 1.405(8) .
C73 C74 1.422(8) .
C74 C75 1.396(10) .
C74 C79 1.517(9) .
C75 C76 1.356(10) .
C75 H75 0.9500 .
C76 C77 1.383(9) .
C76 C80 1.503(11) .
C77 C78 1.383(9) .
C77 H77 0.9500 .
C78 C81 1.497(8) .
C79 H79A 0.9800 .
C79 H79B 0.9800 .
C79 H79C 0.9800 .
C80 H80A 0.9800 .
C80 H80B 0.9800 .
C80 H80C 0.9800 .
C81 H81A 0.9800 .
C81 H81B 0.9800 .
C81 H81C 0.9800 .

loop_
_geom_torsion_atom_site_label_1
_geom_torsion_atom_site_label_2
_geom_torsion_atom_site_label_3
_geom_torsion_atom_site_label_4
_geom_torsion
_geom_torsion_site_symmetry_1
_geom_torsion_site_symmetry_4
O1 U1 N2 N2 -104.0(8) . 2_666
O2 U1 N2 N2 142.3(8) . 2_666
O3 U1 N2 N2 20.5(9) . 2_666
O1 U1 N2 U1 -104.0(8) . 2_666
O2 U1 N2 U1 142.3(8) . 2_666
O3 U1 N2 U1 20.5(9) . 2_666
N2 U1 N2 U1 0.000(1) 2_666 2_666
O2 U1 O1 Si1 17(3) . .
O3 U1 O1 Si1 135(3) . .
N2 U1 O1 Si1 -116(3) 2_666 .
N2 U1 O1 Si1 -90(3) . .
O1 U1 O2 Si2 167(2) . .
O3 U1 O2 Si2 49(2) . .
N2 U1 O2 Si2 -66(3) 2_666 .
N2 U1 O2 Si2 -83(2) . .
O1 U1 O3 Si3 34(9) . .
O2 U1 O3 Si3 153(9) . .
N2 U1 O3 Si3 -81(9) 2_666 .
N2 U1 O3 Si3 -90(9) . .
U1 O1 Si1 C10 35(3) . .
U1 O1 Si1 C19 154(3) . .
U1 O1 Si1 C1 -85(3) . .
U1 O2 Si2 C46 2(3) . .
U1 O2 Si2 C37 -120(2) . .
U1 O2 Si2 C28 121(2) . .
U1 O3 Si3 C55 16(9) . .
U1 O3 Si3 C73 135(9) . .
U1 O3 Si3 C64 -105(9) . .
O1 Si1 C1 C6 51.3(5) . .
C10 Si1 C1 C6 -63.9(6) . .
C19 Si1 C1 C6 170.5(5) . .
O1 Si1 C1 C2 -123.7(6) . .
C10 Si1 C1 C2 121.1(6) . .
C19 Si1 C1 C2 -4.5(7) . .
C6 C1 C2 C3 -3.2(10) . .
Si1 C1 C2 C3 171.8(6) . .
C6 C1 C2 C7 175.0(8) . .
Si1 C1 C2 C7 -10.0(11) . .
C1 C2 C3 C4 1.8(13) . .
C7 C2 C3 C4 -176.7(9) . .
C2 C3 C4 C5 0.9(14) . .
C2 C3 C4 C8 -178.5(9) . .
C3 C4 C5 C6 -2.1(13) . .
C8 C4 C5 C6 177.4(8) . .
C4 C5 C6 C1 0.5(11) . .
C4 C5 C6 C9 179.8(7) . .
C2 C1 C6 C5 2.2(10) . .
Si1 C1 C6 C5 -173.2(5) . .
C2 C1 C6 C9 -177.1(6) . .
Si1 C1 C6 C9 7.5(9) . .
O1 Si1 C10 C15 48.4(5) . .
C19 Si1 C10 C15 -69.5(5) . .
C1 Si1 C10 C15 163.8(5) . .
O1 Si1 C10 C11 -130.5(6) . .
C19 Si1 C10 C11 111.7(6) . .
C1 Si1 C10 C11 -15.0(7) . .
C15 C10 C11 C12 -5.2(10) . .
Si1 C10 C11 C12 173.6(5) . .
C15 C10 C11 C16 172.9(7) . .
Si1 C10 C11 C16 -8.3(10) . .
C10 C11 C12 C13 0.1(11) . .
C16 C11 C12 C13 -178.2(7) . .
C11 C12 C13 C14 3.7(11) . .
C11 C12 C13 C17 -177.8(7) . .
C12 C13 C14 C15 -2.3(11) . .
C17 C13 C14 C15 179.3(7) . .
C13 C14 C15 C10 -3.1(11) . .
C13 C14 C15 C18 177.0(7) . .
C11 C10 C15 C14 6.7(10) . .
Si1 C10 C15 C14 -172.2(5) . .
C11 C10 C15 C18 -173.3(7) . .
Si1 C10 C15 C18 7.7(9) . .
O1 Si1 C19 C24 39.4(5) . .
C10 Si1 C19 C24 154.8(5) . .
C1 Si1 C19 C24 -77.7(5) . .
O1 Si1 C19 C20 -142.2(5) . .
C10 Si1 C19 C20 -26.8(6) . .
C1 Si1 C19 C20 100.7(6) . .
C24 C19 C20 C21 -2.7(10) . .
Si1 C19 C20 C21 178.9(5) . .
C24 C19 C20 C25 176.3(7) . .
Si1 C19 C20 C25 -2.1(11) . .
C19 C20 C21 C22 -1.8(12) . .
C25 C20 C21 C22 179.2(8) . .
C20 C21 C22 C23 4.0(12) . .
C20 C21 C22 C26 -174.0(8) . .
C21 C22 C23 C24 -1.8(11) . .
C26 C22 C23 C24 176.2(7) . .
C22 C23 C24 C19 -2.7(10) . .
C22 C23 C24 C27 176.3(7) . .
C20 C19 C24 C23 4.8(9) . .
Si1 C19 C24 C23 -176.7(5) . .
C20 C19 C24 C27 -174.1(6) . .
Si1 C19 C24 C27 4.4(8) . .
O2 Si2 C28 C29 45.2(5) . .
C46 Si2 C28 C29 161.3(5) . .
C37 Si2 C28 C29 -71.7(5) . .
O2 Si2 C28 C33 -142.4(5) . .
C46 Si2 C28 C33 -26.3(6) . .
C37 Si2 C28 C33 100.7(5) . .
C33 C28 C29 C30 1.9(9) . .
Si2 C28 C29 C30 174.7(5) . .
C33 C28 C29 C34 -175.9(6) . .
Si2 C28 C29 C34 -3.1(9) . .
C28 C29 C30 C31 -2.1(10) . .
C34 C29 C30 C31 175.9(7) . .
C29 C30 C31 C32 0.7(11) . .
C29 C30 C31 C35 -179.7(7) . .
C30 C31 C32 C33 0.7(11) . .
C35 C31 C32 C33 -178.8(7) . .
C31 C32 C33 C28 -0.8(10) . .
C31 C32 C33 C36 -178.4(7) . .
C29 C28 C33 C32 -0.5(9) . .
Si2 C28 C33 C32 -173.0(5) . .
C29 C28 C33 C36 176.9(7) . .
Si2 C28 C33 C36 4.5(9) . .
O2 Si2 C37 C42 45.9(5) . .
C46 Si2 C37 C42 -69.9(5) . .
C28 Si2 C37 C42 165.1(5) . .
O2 Si2 C37 C38 -131.5(5) . .
C46 Si2 C37 C38 112.6(6) . .
C28 Si2 C37 C38 -12.4(6) . .
C42 C37 C38 C39 -5.7(9) . .
Si2 C37 C38 C39 171.9(5) . .
C42 C37 C38 C43 171.9(6) . .
Si2 C37 C38 C43 -10.6(10) . .
C37 C38 C39 C40 2.8(11) . .
C43 C38 C39 C40 -174.9(7) . .
C38 C39 C40 C41 1.5(11) . .
C38 C39 C40 C44 179.8(8) . .
C39 C40 C41 C42 -2.8(11) . .
C44 C40 C41 C42 178.9(7) . .
C40 C41 C42 C37 -0.4(10) . .
C40 C41 C42 C45 176.6(6) . .
C38 C37 C42 C41 4.5(9) . .
Si2 C37 C42 C41 -173.2(5) . .
C38 C37 C42 C45 -172.3(6) . .
Si2 C37 C42 C45 10.0(8) . .
O2 Si2 C46 C47 50.9(5) . .
C37 Si2 C46 C47 167.2(4) . .
C28 Si2 C46 C47 -67.9(5) . .
O2 Si2 C46 C51 -129.1(5) . .
C37 Si2 C46 C51 -12.8(6) . .
C28 Si2 C46 C51 112.1(5) . .
C51 C46 C47 C48 4.3(8) . .
Si2 C46 C47 C48 -175.7(4) . .
C51 C46 C47 C52 -176.1(6) . .
Si2 C46 C47 C52 4.0(7) . .
C46 C47 C48 C49 -1.9(9) . .
C52 C47 C48 C49 178.4(6) . .
C47 C48 C49 C50 -1.1(9) . .
C47 C48 C49 C53 178.6(6) . .
C48 C49 C50 C51 1.6(9) . .
C53 C49 C50 C51 -178.1(6) . .
C49 C50 C51 C46 0.9(9) . .
C49 C50 C51 C54 -177.0(6) . .
C47 C46 C51 C50 -3.8(8) . .
Si2 C46 C51 C50 176.2(4) . .
C47 C46 C51 C54 174.0(6) . .
Si2 C46 C51 C54 -6.0(8) . .
O3 Si3 C55 C56 49.2(5) . .
C73 Si3 C55 C56 -68.8(6) . .
C64 Si3 C55 C56 165.9(5) . .
O3 Si3 C55 C60 -132.6(6) . .
C73 Si3 C55 C60 109.4(6) . .
C64 Si3 C55 C60 -15.9(7) . .
C60 C55 C56 C57 4.1(9) . .
Si3 C55 C56 C57 -177.6(5) . .
C60 C55 C56 C61 -174.5(6) . .
Si3 C55 C56 C61 3.8(9) . .
C55 C56 C57 C58 -1.9(10) . .
C61 C56 C57 C58 176.9(7) . .
C56 C57 C58 C59 -0.7(11) . .
C56 C57 C58 C62 -178.8(7) . .
C57 C58 C59 C60 0.8(11) . .
C62 C58 C59 C60 179.0(7) . .
C58 C59 C60 C55 1.6(11) . .
C58 C59 C60 C63 -177.2(7) . .
C56 C55 C60 C59 -3.9(10) . .
Si3 C55 C60 C59 177.9(5) . .
C56 C55 C60 C63 174.7(7) . .
Si3 C55 C60 C63 -3.5(10) . .
O3 Si3 C64 C69 -126.7(5) . .
C55 Si3 C64 C69 116.5(5) . .
C73 Si3 C64 C69 -7.8(6) . .
O3 Si3 C64 C65 51.2(5) . .
C55 Si3 C64 C65 -65.5(5) . .
C73 Si3 C64 C65 170.1(4) . .
C69 C64 C65 C66 1.6(8) . .
Si3 C64 C65 C66 -176.5(5) . .
C69 C64 C65 C70 -176.8(6) . .
Si3 C64 C65 C70 5.1(7) . .
C64 C65 C66 C67 -0.2(10) . .
C70 C65 C66 C67 178.3(6) . .
C65 C66 C67 C68 -1.1(10) . .
C65 C66 C67 C71 -179.6(7) . .
C66 C67 C68 C69 1.1(10) . .
C71 C67 C68 C69 179.5(7) . .
C67 C68 C69 C64 0.3(10) . .
C67 C68 C69 C72 -176.9(7) . .
C65 C64 C69 C68 -1.7(8) . .
Si3 C64 C69 C68 176.3(5) . .
C65 C64 C69 C72 175.4(6) . .
Si3 C64 C69 C72 -6.7(9) . .
O3 Si3 C73 C78 44.0(5) . .
C55 Si3 C73 C78 160.5(5) . .
C64 Si3 C73 C78 -73.4(5) . .
O3 Si3 C73 C74 -139.8(5) . .
C55 Si3 C73 C74 -23.3(6) . .
C64 Si3 C73 C74 102.8(6) . .
C78 C73 C74 C75 -2.5(9) . .
Si3 C73 C74 C75 -178.8(5) . .
C78 C73 C74 C79 176.0(7) . .
Si3 C73 C74 C79 -0.3(10) . .
C73 C74 C75 C76 -0.6(11) . .
C79 C74 C75 C76 -179.2(8) . .
C74 C75 C76 C77 2.7(12) . .
C74 C75 C76 C80 -177.6(8) . .
C75 C76 C77 C78 -1.7(11) . .
C80 C76 C77 C78 178.6(8) . .
C76 C77 C78 C73 -1.4(11) . .
C76 C77 C78 C81 176.0(7) . .
C74 C73 C78 C77 3.4(9) . .
Si3 C73 C78 C77 180.0(5) . .
C74 C73 C78 C81 -173.8(6) . .
Si3 C73 C78 C81 2.8(9) . .

loop_
_platon_squeeze_void_nr
_platon_squeeze_void_average_x
_platon_squeeze_void_average_y
_platon_squeeze_void_average_z
_platon_squeeze_void_volume
_platon_squeeze_void_count_electrons
_platon_squeeze_void_content
1 0.000 -0.500 0.000 899 132 ' '
2 0.436 0.045 0.684 7 1 ' '
3 0.564 0.954 0.316 7 0 ' '
